data_2020564
loop_
_publ_author_name
'Liu, Yang'
'Feng, Yong-Lan'
'Fu, Wei-Wei'

_publ_section_title
;
 Synthesis, structure, thermostability and luminescence properties of
 ZnIIand CdIIcoordination polymers based on dimethysuccinate and flexible
 1,4-bis(imidazol-1-ylmethyl)benzene ligands
;
_journal_coeditor_code YF3105
_journal_issue 9
_journal_name_full 'Acta Crystallographica Section C Structural Chemistry'
_journal_paper_doi 10.1107/S2053229616010603
_journal_volume 72
_journal_year 2016
_chemical_formula_iupac '[Zn2 (C6 H8 O4)2 (C14 H14 N4)]'
_chemical_formula_moiety 'C26 H30 N4 O8 Zn2'
_chemical_formula_sum 'C26 H30 N4 O8 Zn2'
_chemical_formula_weight 657.28
_chemical_name_systematic
Poly[[\m~2~-1,4-bis(imidazol-1-ylmethyl)benzene-\k^2^<i>N</i>^3^:<i>N</i>^3'^]bis(\m~3~-2,2-dimethylbutanoato-\k^3^<i>O</i>^1^:<i>O</i>^4^:<i>O</i>^4'^)dizinc(II)]
_space_group_IT_number 15
_symmetry_cell_setting monoclinic
_symmetry_space_group_name_Hall '-C 2yc'
_symmetry_space_group_name_H-M 'C 1 2/c 1'
_atom_sites_solution_hydrogens geom
_atom_sites_solution_primary direct
_atom_sites_solution_secondary difmap
_audit_creation_method SHELXL-97
_cell_angle_alpha 90.00
_cell_angle_beta 106.567(9)
_cell_angle_gamma 90.00
_cell_formula_units_Z 4
_cell_length_a 10.059(6)
_cell_length_b 20.839(13)
_cell_length_c 13.198(8)
_cell_measurement_reflns_used 3260
_cell_measurement_temperature 296(2)
_cell_measurement_theta_max 28.04
_cell_measurement_theta_min 2.33
_cell_volume 2652(3)
_computing_cell_refinement
;
APEX2 (Bruker, 2012)
;
_computing_data_collection
;
APEX2 (Bruker, 2012)
;
_computing_data_reduction
;
SAINT (Bruker, 2012)
;
_computing_molecular_graphics
;
SHELXTL (Sheldrick, 2008)
;
_computing_publication_material
;
SHELXTL (Sheldrick, 2008) and
PLATON (Spek, 2009)
;
_computing_structure_refinement
;
SHELXL97 (Sheldrick, 2008)
;
_computing_structure_solution
;
SHELXS97 (Sheldrick, 2008)
;
_diffrn_ambient_temperature 296(2)
_diffrn_measured_fraction_theta_full 0.975
_diffrn_measured_fraction_theta_max 0.975
_diffrn_measurement_device_type 'Bruker APEXII CCD area-detector'
_diffrn_measurement_method 'phi and omega scans'
_diffrn_radiation_monochromator graphite
_diffrn_radiation_source 'fine-focus sealed tube'
_diffrn_radiation_type MoK\a
_diffrn_radiation_wavelength 0.71073
_diffrn_reflns_av_R_equivalents 0.0455
_diffrn_reflns_av_sigmaI/netI 0.0536
_diffrn_reflns_limit_h_max 12
_diffrn_reflns_limit_h_min -13
_diffrn_reflns_limit_k_max 27
_diffrn_reflns_limit_k_min -20
_diffrn_reflns_limit_l_max 17
_diffrn_reflns_limit_l_min -17
_diffrn_reflns_number 8289
_diffrn_reflns_theta_full 28.42
_diffrn_reflns_theta_max 28.42
_diffrn_reflns_theta_min 2.33
_exptl_absorpt_coefficient_mu 1.867
_exptl_absorpt_correction_T_max 0.6952
_exptl_absorpt_correction_T_min 0.6425
_exptl_absorpt_correction_type multi-scan
_exptl_absorpt_process_details
;
(SADABS; Bruker, 2012)
;
_exptl_crystal_colour colorless
_exptl_crystal_density_diffrn 1.646
_exptl_crystal_density_method 'not measured'
_exptl_crystal_description block
_exptl_crystal_F_000 1352
_exptl_crystal_size_max 0.26
_exptl_crystal_size_mid 0.25
_exptl_crystal_size_min 0.21
_refine_diff_density_max 0.884
_refine_diff_density_min -0.697
_refine_ls_extinction_coef 0.0216(8)
_refine_ls_extinction_expression Fc^*^=kFc[1+0.001xFc^2^\l^3^/sin(2\q)]^-1/4^
_refine_ls_extinction_method
;
SHELXL97 (Sheldrick, 2008)
;
_refine_ls_goodness_of_fit_ref 1.004
_refine_ls_hydrogen_treatment constr
_refine_ls_matrix_type full
_refine_ls_number_parameters 182
_refine_ls_number_reflns 3263
_refine_ls_number_restraints 0
_refine_ls_restrained_S_all 1.004
_refine_ls_R_factor_all 0.0504
_refine_ls_R_factor_gt 0.0385
_refine_ls_shift/su_max 0.001
_refine_ls_shift/su_mean 0.000
_refine_ls_structure_factor_coef Fsqd
_refine_ls_weighting_details 'calc w=1/[\s^2^(Fo^2^)+(0.0561P)^2^+0.0000P] where P=(Fo^2^+2Fc^2^)/3'
_refine_ls_weighting_scheme calc
_refine_ls_wR_factor_gt 0.0926
_refine_ls_wR_factor_ref 0.0981
_reflns_number_gt 2617
_reflns_number_total 3263
_reflns_threshold_expression >2sigma(I)
_cod_data_source_file yf3105sup1.cif
_cod_data_source_block dj3530
_cod_original_sg_symbol_H-M 'C 2/c'
_cod_database_code 2020564

loop_
_symmetry_equiv_pos_as_xyz
'x, y, z'
'-x, y, -z+1/2'
'x+1/2, y+1/2, z'
'-x+1/2, y+1/2, -z+1/2'
'-x, -y, -z'
'x, -y, z-1/2'
'-x+1/2, -y+1/2, -z'
'x+1/2, -y+1/2, z-1/2'

loop_
_atom_site_type_symbol
_atom_site_label
_atom_site_fract_x
_atom_site_fract_y
_atom_site_fract_z
_atom_site_U_iso_or_equiv
_atom_site_adp_type
_atom_site_calc_flag
_atom_site_refinement_flags
_atom_site_occupancy
_atom_site_symmetry_multiplicity
C C1 0.2417(2) 0.89105(12) 0.72458(18) 0.0265(5) Uani d . 1 1
C C2 0.1554(2) 0.88417(12) 0.60894(17) 0.0257(5) Uani d . 1 1
C C3 0.1814(3) 0.93929(11) 0.54097(19) 0.0271(5) Uani d . 1 1
H H3A 0.1194 0.9339 0.4703 0.033 Uiso calc R 1 1
H H3B 0.1553 0.9789 0.5689 0.033 Uiso calc R 1 1
C C4 0.3263(3) 0.94752(11) 0.53172(18) 0.0256(5) Uani d . 1 1
C C5 0.1838(4) 0.81974(13) 0.5637(2) 0.0466(8) Uani d . 1 1
H H5A 0.1290 0.8164 0.4913 0.070 Uiso calc R 1 1
H H5B 0.1600 0.7855 0.6038 0.070 Uiso calc R 1 1
H H5C 0.2804 0.8169 0.5675 0.070 Uiso calc R 1 1
C C6 0.0026(3) 0.88723(18) 0.6077(2) 0.0508(8) Uani d . 1 1
H H6A -0.0553 0.8831 0.5363 0.076 Uiso calc R 1 1
H H6B -0.0154 0.9276 0.6362 0.076 Uiso calc R 1 1
H H6C -0.0170 0.8529 0.6498 0.076 Uiso calc R 1 1
C C7 0.3469(2) 0.90206(12) 1.11939(18) 0.0260(5) Uani d . 1 1
H H7 0.3438 0.9450 1.1375 0.031 Uiso calc R 1 1
C C8 0.3431(3) 0.79762(12) 1.1277(2) 0.0337(6) Uani d . 1 1
H H8 0.3367 0.7559 1.1507 0.040 Uiso calc R 1 1
C C9 0.3647(3) 0.81574(12) 1.0352(2) 0.0333(6) Uani d . 1 1
H H9 0.3767 0.7880 0.9833 0.040 Uiso calc R 1 1
C C10 0.2962(2) 0.85880(13) 1.28073(19) 0.0307(5) Uani d . 1 1
H H10A 0.3337 0.8987 1.3150 0.037 Uiso calc R 1 1
H H10B 0.3387 0.8238 1.3272 0.037 Uiso calc R 1 1
C C11 0.1424(2) 0.85765(12) 1.26456(17) 0.0255(5) Uani d . 1 1
C C12 0.0702(2) 0.80013(12) 1.25671(19) 0.0302(5) Uani d . 1 1
H H12 0.1173 0.7614 1.2606 0.036 Uiso calc R 1 1
C C13 0.0704(3) 0.91564(12) 1.25725(19) 0.0285(5) Uani d . 1 1
H H13 0.1180 0.9543 1.2622 0.034 Uiso calc R 1 1
Zn Zn1 0.38320(3) 0.933764(12) 0.906393(19) 0.02351(13) Uani d . 1 1
O O1 0.2788(2) 0.84343(9) 0.78101(15) 0.0447(5) Uani d . 1 1
O O2 0.26604(19) 0.94784(9) 0.76064(14) 0.0347(4) Uani d . 1 1
O O3 0.42509(19) 0.92307(9) 0.60092(15) 0.0367(5) Uani d . 1 1
O O4 0.3406(2) 0.97935(9) 0.45507(14) 0.0414(5) Uani d . 1 1
N N1 0.36634(19) 0.88157(9) 1.03007(15) 0.0265(4) Uani d . 1 1
N N2 0.33239(19) 0.85287(9) 1.18050(15) 0.0249(4) Uani d . 1 1

loop_
_atom_site_aniso_label
_atom_site_aniso_U_11
_atom_site_aniso_U_22
_atom_site_aniso_U_33
_atom_site_aniso_U_12
_atom_site_aniso_U_13
_atom_site_aniso_U_23
C1 0.0207(12) 0.0412(14) 0.0194(11) 0.0023(10) 0.0085(9) -0.0014(10)
C2 0.0218(12) 0.0342(13) 0.0194(11) -0.0070(9) 0.0033(9) 0.0001(9)
C3 0.0225(12) 0.0360(13) 0.0207(11) 0.0015(10) 0.0028(9) 0.0052(9)
C4 0.0279(13) 0.0283(12) 0.0220(11) -0.0078(9) 0.0093(9) -0.0030(9)
C5 0.070(2) 0.0335(14) 0.0351(15) -0.0112(14) 0.0129(14) -0.0075(11)
C6 0.0230(14) 0.089(2) 0.0386(16) -0.0137(14) 0.0051(12) 0.0072(15)
C7 0.0226(12) 0.0299(12) 0.0262(12) 0.0015(9) 0.0081(9) 0.0020(9)
C8 0.0351(14) 0.0292(13) 0.0363(14) -0.0030(11) 0.0093(11) 0.0004(10)
C9 0.0347(14) 0.0346(14) 0.0308(13) -0.0031(11) 0.0095(11) -0.0063(10)
C10 0.0219(12) 0.0472(15) 0.0222(12) -0.0009(11) 0.0052(9) 0.0033(10)
C11 0.0224(12) 0.0377(13) 0.0172(10) -0.0001(10) 0.0066(9) 0.0019(9)
C12 0.0274(13) 0.0308(13) 0.0341(13) 0.0049(10) 0.0113(10) 0.0023(10)
C13 0.0306(13) 0.0295(12) 0.0244(12) -0.0049(10) 0.0060(10) -0.0001(9)
Zn1 0.01921(18) 0.0334(2) 0.01853(17) 0.00077(10) 0.00643(11) -0.00087(10)
O1 0.0543(13) 0.0521(12) 0.0265(10) 0.0087(10) 0.0095(9) 0.0137(8)
O2 0.0324(10) 0.0427(10) 0.0240(9) 0.0072(8) 0.0002(7) -0.0090(7)
O3 0.0198(9) 0.0593(12) 0.0326(10) 0.0003(8) 0.0098(8) 0.0108(8)
O4 0.0548(12) 0.0417(11) 0.0305(10) -0.0182(9) 0.0163(9) 0.0060(8)
N1 0.0199(10) 0.0356(11) 0.0239(10) -0.0011(8) 0.0061(8) 0.0004(8)
N2 0.0183(10) 0.0339(11) 0.0233(10) -0.0017(8) 0.0071(8) 0.0034(8)

loop_
_atom_type_symbol
_atom_type_description
_atom_type_scat_dispersion_real
_atom_type_scat_dispersion_imag
_atom_type_scat_source
C C 0.0033 0.0016 'International Tables Vol C Tables 4.2.6.8 and 6.1.1.4'
H H 0.0000 0.0000 'International Tables Vol C Tables 4.2.6.8 and 6.1.1.4'
Zn Zn 0.2839 1.4301 'International Tables Vol C Tables 4.2.6.8 and 6.1.1.4'
O O 0.0106 0.0060 'International Tables Vol C Tables 4.2.6.8 and 6.1.1.4'
N N 0.0061 0.0033 'International Tables Vol C Tables 4.2.6.8 and 6.1.1.4'

loop_
_geom_angle_atom_site_label_1
_geom_angle_atom_site_label_2
_geom_angle_atom_site_label_3
_geom_angle_site_symmetry_1
_geom_angle_site_symmetry_3
_geom_angle
O1 C1 O2 . . 122.0(2)
O1 C1 C2 . . 121.0(2)
O2 C1 C2 . . 117.0(2)
O1 C1 Zn1 . . 73.95(15)
O2 C1 Zn1 . . 48.22(11)
C2 C1 Zn1 . . 165.08(17)
C3 C2 C5 . . 110.4(2)
C3 C2 C1 . . 111.84(19)
C5 C2 C1 . . 110.8(2)
C3 C2 C6 . . 107.6(2)
C5 C2 C6 . . 109.3(2)
C1 C2 C6 . . 106.7(2)
C4 C3 C2 . . 117.75(19)
C4 C3 H3A . . 107.9
C2 C3 H3A . . 107.9
C4 C3 H3B . . 107.9
C2 C3 H3B . . 107.9
H3A C3 H3B . . 107.2
O3 C4 O4 . . 123.7(2)
O3 C4 C3 . . 118.7(2)
O4 C4 C3 . . 117.6(2)
C2 C5 H5A . . 109.5
C2 C5 H5B . . 109.5
H5A C5 H5B . . 109.5
C2 C5 H5C . . 109.5
H5A C5 H5C . . 109.5
H5B C5 H5C . . 109.5
C2 C6 H6A . . 109.5
C2 C6 H6B . . 109.5
H6A C6 H6B . . 109.5
C2 C6 H6C . . 109.5
H6A C6 H6C . . 109.5
H6B C6 H6C . . 109.5
N1 C7 N2 . . 111.1(2)
N1 C7 H7 . . 124.4
N2 C7 H7 . . 124.4
C9 C8 N2 . . 106.3(2)
C9 C8 H8 . . 126.8
N2 C8 H8 . . 126.8
C8 C9 N1 . . 109.3(2)
C8 C9 H9 . . 125.3
N1 C9 H9 . . 125.3
N2 C10 C11 . . 112.30(19)
N2 C10 H10A . . 109.1
C11 C10 H10A . . 109.1
N2 C10 H10B . . 109.1
C11 C10 H10B . . 109.1
H10A C10 H10B . . 107.9
C12 C11 C13 . . 119.4(2)
C12 C11 C10 . . 121.3(2)
C13 C11 C10 . . 119.3(2)
C12 C12 C11 2_557 . 120.42(14)
C12 C12 H12 2_557 . 119.8
C11 C12 H12 . . 119.8
C13 C13 C11 2_557 . 120.18(14)
C13 C13 H13 2_557 . 119.9
C11 C13 H13 . . 119.9
O2 Zn1 O3 . 2_656 106.87(9)
O2 Zn1 O4 . 6_576 93.18(8)
O3 Zn1 O4 2_656 6_576 114.74(8)
O2 Zn1 N1 . . 135.11(9)
O3 Zn1 N1 2_656 . 106.80(8)
O4 Zn1 N1 6_576 . 98.81(9)
O2 Zn1 C1 . . 28.81(8)
O3 Zn1 C1 2_656 . 101.78(8)
O4 Zn1 C1 6_576 . 119.89(8)
N1 Zn1 C1 . . 114.70(9)
C1 O2 Zn1 . . 102.97(15)
C4 O3 Zn1 . 2_656 120.23(16)
C4 O4 Zn1 . 6_575 145.14(17)
C7 N1 C9 . . 105.8(2)
C7 N1 Zn1 . . 128.25(17)
C9 N1 Zn1 . . 125.87(17)
C7 N2 C8 . . 107.5(2)
C7 N2 C10 . . 125.0(2)
C8 N2 C10 . . 127.2(2)

loop_
_geom_bond_atom_site_label_1
_geom_bond_atom_site_label_2
_geom_bond_site_symmetry_2
_geom_bond_distance
C1 O1 . 1.233(3)
C1 O2 . 1.273(3)
C1 C2 . 1.532(3)
C1 Zn1 . 2.575(3)
C2 C3 . 1.525(3)
C2 C5 . 1.529(4)
C2 C6 . 1.533(4)
C3 C4 . 1.506(4)
C3 H3A . 0.9700
C3 H3B . 0.9700
C4 O3 . 1.251(3)
C4 O4 . 1.252(3)
C5 H5A . 0.9600
C5 H5B . 0.9600
C5 H5C . 0.9600
C6 H6A . 0.9600
C6 H6B . 0.9600
C6 H6C . 0.9600
C7 N1 . 1.320(3)
C7 N2 . 1.338(3)
C7 H7 . 0.9300
C8 C9 . 1.353(4)
C8 N2 . 1.366(3)
C8 H8 . 0.9300
C9 N1 . 1.374(3)
C9 H9 . 0.9300
C10 N2 . 1.474(3)
C10 C11 . 1.501(3)
C10 H10A . 0.9700
C10 H10B . 0.9700
C11 C12 . 1.390(4)
C11 C13 . 1.398(4)
C12 C12 2_557 1.372(5)
C12 H12 . 0.9300
C13 C13 2_557 1.374(5)
C13 H13 . 0.9300
Zn1 O2 . 1.970(2)
Zn1 O3 2_656 1.971(2)
Zn1 O4 6_576 2.008(2)
Zn1 N1 . 2.008(2)
O3 Zn1 2_656 1.971(2)
O4 Zn1 6_575 2.008(2)

loop_
_geom_torsion_atom_site_label_1
_geom_torsion_atom_site_label_2
_geom_torsion_atom_site_label_3
_geom_torsion_atom_site_label_4
_geom_torsion_site_symmetry_1
_geom_torsion_site_symmetry_4
_geom_torsion
O1 C1 C2 C3 . . -151.1(2)
O2 C1 C2 C3 . . 32.7(3)
Zn1 C1 C2 C3 . . 26.6(7)
O1 C1 C2 C5 . . -27.4(3)
O2 C1 C2 C5 . . 156.4(2)
Zn1 C1 C2 C5 . . 150.2(6)
O1 C1 C2 C6 . . 91.5(3)
O2 C1 C2 C6 . . -84.6(3)
Zn1 C1 C2 C6 . . -90.8(6)
C5 C2 C3 C4 . . -62.2(3)
C1 C2 C3 C4 . . 61.7(3)
C6 C2 C3 C4 . . 178.6(2)
C2 C3 C4 O3 . . -20.7(3)
C2 C3 C4 O4 . . 160.0(2)
N2 C8 C9 N1 . . -0.5(3)
N2 C10 C11 C12 . . 84.2(3)
N2 C10 C11 C13 . . -95.7(3)
C13 C11 C12 C12 . 2_557 -0.8(4)
C10 C11 C12 C12 . 2_557 179.2(3)
C12 C11 C13 C13 . 2_557 0.2(4)
C10 C11 C13 C13 . 2_557 -179.8(3)
O1 C1 Zn1 O2 . . -174.7(2)
C2 C1 Zn1 O2 . . 7.4(6)
O1 C1 Zn1 O3 . 2_656 81.61(16)
O2 C1 Zn1 O3 . 2_656 -103.66(16)
C2 C1 Zn1 O3 . 2_656 -96.3(6)
O1 C1 Zn1 O4 . 6_576 -150.59(14)
O2 C1 Zn1 O4 . 6_576 24.13(18)
C2 C1 Zn1 O4 . 6_576 31.5(7)
O1 C1 Zn1 N1 . . -33.28(17)
O2 C1 Zn1 N1 . . 141.44(16)
C2 C1 Zn1 N1 . . 148.8(6)
O1 C1 O2 Zn1 . . 6.0(3)
C2 C1 O2 Zn1 . . -177.87(17)
O3 Zn1 O2 C1 2_656 . 83.74(16)
O4 Zn1 O2 C1 6_576 . -159.21(16)
N1 Zn1 O2 C1 . . -53.4(2)
O4 C4 O3 Zn1 . 2_656 0.2(3)
C3 C4 O3 Zn1 . 2_656 -178.96(16)
O3 C4 O4 Zn1 . 6_575 -83.7(4)
C3 C4 O4 Zn1 . 6_575 95.4(3)
N2 C7 N1 C9 . . -0.3(3)
N2 C7 N1 Zn1 . . 176.15(15)
C8 C9 N1 C7 . . 0.5(3)
C8 C9 N1 Zn1 . . -176.07(17)
O2 Zn1 N1 C7 . . -109.6(2)
O3 Zn1 N1 C7 2_656 . 113.3(2)
O4 Zn1 N1 C7 6_576 . -6.0(2)
C1 Zn1 N1 C7 . . -134.76(19)
O2 Zn1 N1 C9 . . 66.3(2)
O3 Zn1 N1 C9 2_656 . -70.9(2)
O4 Zn1 N1 C9 6_576 . 169.9(2)
C1 Zn1 N1 C9 . . 41.1(2)
N1 C7 N2 C8 . . 0.0(3)
N1 C7 N2 C10 . . -173.93(19)
C9 C8 N2 C7 . . 0.3(3)
C9 C8 N2 C10 . . 174.1(2)
C11 C10 N2 C7 . . 89.6(3)
C11 C10 N2 C8 . . -83.2(3)

_cod_database_fobs_code 2020564
